data_7020061
loop_
_publ_author_name
'Arii, Hidekazu'
'Matsuo, Mizuho'
'Nakadate, Fumiya'
'Mochida, Kunio'
'Kawashima, Takayuki'

_publ_section_title
;
 Coordination of a chiral tin(ii) cation bearing a bis(oxazoline) ligand
 with tetrahydrofuran derivatives.
;
_journal_issue 36
_journal_name_full 'Dalton transactions (Cambridge, England : 2003)'
_journal_page_first 11195
_journal_page_last 11200
_journal_paper_doi 10.1039/c2dt31187a
_journal_volume 41
_journal_year 2012
_chemical_formula_sum 'C25 H29 F6 Ge N2 O3 Sb'
_chemical_formula_weight 713.84
_chemical_name_systematic
;
?
;
_space_group_IT_number 92
_symmetry_cell_setting tetragonal
_symmetry_space_group_name_Hall 'P 4abw 2nw'
_symmetry_space_group_name_H-M 'P 41 21 2'
_atom_sites_solution_hydrogens geom
_atom_sites_solution_primary direct
_atom_sites_solution_secondary difmap
_audit_creation_method SHELXL-97
_cell_angle_alpha 90.00
_cell_angle_beta 90.00
_cell_angle_gamma 90.00
_cell_formula_units_Z 8
_cell_length_a 15.0665(12)
_cell_length_b 15.0665(12)
_cell_length_c 23.9834(19)
_cell_measurement_reflns_used 9853
_cell_measurement_temperature 123
_cell_measurement_theta_max 27.50
_cell_measurement_theta_min 2.56
_cell_volume 5444.2(7)
_computing_cell_refinement 'APEX2 (Bruker AXS, 2006)'
_computing_data_collection 'APEX2 (Bruker AXS, 2006)'
_computing_data_reduction 'SAINT (Bruker AXS, 2004)'
_computing_molecular_graphics 'XSHEL (Bruker AXS,2002)'
_computing_publication_material 'XCIF (Bruker AXS, 2001)'
_computing_structure_refinement 'SHELXL-97 (Sheldrick, 1997)'
_computing_structure_solution 'SHELXS-97 (Sheldrick, 1997)'
_diffrn_ambient_temperature 123
_diffrn_detector_area_resol_mean 8.333
_diffrn_measured_fraction_theta_full 0.998
_diffrn_measured_fraction_theta_max 0.998
_diffrn_measurement_device_type 'Bruker APEXII CCD area detector'
_diffrn_measurement_method 'phi and omega scans'
_diffrn_radiation_monochromator 'Bruker Helios multilayer confocal mirror'
_diffrn_radiation_source 'Bruker TXS fine-focus rotating anode'
_diffrn_radiation_type MoK\a
_diffrn_radiation_wavelength 0.71073
_diffrn_reflns_av_R_equivalents 0.0305
_diffrn_reflns_av_sigmaI/netI 0.0296
_diffrn_reflns_limit_h_max 18
_diffrn_reflns_limit_h_min -19
_diffrn_reflns_limit_k_max 19
_diffrn_reflns_limit_k_min -11
_diffrn_reflns_limit_l_max 29
_diffrn_reflns_limit_l_min -30
_diffrn_reflns_number 30618
_diffrn_reflns_theta_full 27.54
_diffrn_reflns_theta_max 27.54
_diffrn_reflns_theta_min 1.60
_exptl_absorpt_coefficient_mu 2.168
_exptl_absorpt_correction_T_max 0.6710
_exptl_absorpt_correction_T_min 0.6710
_exptl_absorpt_correction_type empirical
_exptl_absorpt_process_details
;
SADABS Sheldrick 1996
;
_exptl_crystal_colour colorless
_exptl_crystal_density_diffrn 1.742
_exptl_crystal_density_method 'not measured'
_exptl_crystal_description plate
_exptl_crystal_F_000 2832
_exptl_crystal_size_max 0.20
_exptl_crystal_size_mid 0.20
_exptl_crystal_size_min 0.20
_refine_diff_density_max 2.144
_refine_diff_density_min -2.101
_refine_diff_density_rms 0.093
_refine_ls_abs_structure_details 'Flack H D (1983), Acta Cryst. A39, 876-881'
_refine_ls_abs_structure_Flack 0.014(17)
_refine_ls_extinction_method none
_refine_ls_goodness_of_fit_ref 1.080
_refine_ls_hydrogen_treatment constr
_refine_ls_matrix_type full
_refine_ls_number_parameters 358
_refine_ls_number_reflns 6253
_refine_ls_number_restraints 38
_refine_ls_restrained_S_all 1.102
_refine_ls_R_factor_all 0.0433
_refine_ls_R_factor_gt 0.0391
_refine_ls_shift/su_max 0.001
_refine_ls_shift/su_mean 0.000
_refine_ls_structure_factor_coef Fsqd
_refine_ls_weighting_details 'calc w=1/[?^2^(Fo^2^)+(0.0187P)^2^+0.0000P] where P=(Fo^2^+2Fc^2^)/3'
_refine_ls_weighting_scheme calc
_refine_ls_wR_factor_gt 0.0898
_refine_ls_wR_factor_ref 0.0925
_reflns_number_gt 5822
_reflns_number_total 6253
_reflns_threshold_expression >2sigma(I)
_cod_data_source_file c2dt31187a.txt
_cod_data_source_block compound7
_cod_depositor_comments
;
The following automatic conversions were performed:

'_symmetry_cell_setting' value 'Tetragonal' changed to 'tetragonal'
according to /home/saulius/struct/CIF-dictionaries/cif_core.dic
dictionary named 'cif_core.dic' version 2.4.1 from 2010-06-29.

Automatic conversion script
Id: cif_fix_values 1891 2012-01-12 08:04:46Z andrius 
;
_cod_original_sg_symbol_H-M 'P4(1)2(1)2 '
_cod_database_code 7020061

loop_
_symmetry_equiv_pos_as_xyz
'x, y, z'
'-x, -y, z+1/2'
'-y+1/2, x+1/2, z+1/4'
'y+1/2, -x+1/2, z+3/4'
'-x+1/2, y+1/2, -z+1/4'
'x+1/2, -y+1/2, -z+3/4'
'y, x, -z'
'-y, -x, -z+1/2'

loop_
_atom_site_label
_atom_site_type_symbol
_atom_site_fract_x
_atom_site_fract_y
_atom_site_fract_z
_atom_site_U_iso_or_equiv
_atom_site_adp_type
_atom_site_occupancy
_atom_site_symmetry_multiplicity
_atom_site_calc_flag
_atom_site_refinement_flags
_atom_site_disorder_assembly
_atom_site_disorder_group
C25 C 0.4043(8) 0.6951(9) -0.1260(4) 0.075(3) Uani 0.65 1 d PD A 1
H25A H 0.4437 0.6575 -0.1483 0.113 Uiso 0.65 1 calc PR A 1
H25B H 0.3998 0.7539 -0.1433 0.113 Uiso 0.65 1 calc PR A 1
H25C H 0.3453 0.6680 -0.1240 0.113 Uiso 0.65 1 calc PR A 1
C26 C 0.3769(17) 0.5809(12) -0.0913(8) 0.083(8) Uani 0.35 1 d PD A 2
H26A H 0.3630 0.5178 -0.0864 0.124 Uiso 0.35 1 calc PR A 2
H26B H 0.4032 0.5901 -0.1283 0.124 Uiso 0.35 1 calc PR A 2
H26C H 0.3224 0.6159 -0.0881 0.124 Uiso 0.35 1 calc PR A 2
Ge1 Ge 0.33636(3) 0.74817(3) 0.10087(2) 0.03123(11) Uani 1 1 d . . .
O1 O 0.2592(3) 0.4987(2) 0.15066(16) 0.0496(10) Uani 1 1 d . . .
O2 O 0.5493(3) 0.6139(3) 0.1663(3) 0.089(2) Uani 1 1 d . . .
O3 O 0.3909(3) 0.7038(3) 0.02296(17) 0.0469(10) Uani 1 1 d . A .
N1 N 0.2823(3) 0.6353(3) 0.11726(16) 0.0296(8) Uani 1 1 d . . .
N2 N 0.4429(3) 0.7063(3) 0.1364(2) 0.0401(11) Uani 1 1 d . . .
C1 C 0.4051(5) 0.5535(4) 0.1604(3) 0.059(2) Uani 1 1 d . . .
C2 C 0.4353(6) 0.4637(4) 0.1829(4) 0.096(4) Uani 1 1 d . . .
H2A H 0.4984 0.4667 0.1926 0.144 Uiso 1 1 calc R . .
H2B H 0.4264 0.4181 0.1543 0.144 Uiso 1 1 calc R . .
H2C H 0.4006 0.4486 0.2161 0.144 Uiso 1 1 calc R . .
C3 C 0.3185(4) 0.5652(3) 0.1430(2) 0.0401(12) Uani 1 1 d . . .
C4 C 0.1855(3) 0.6197(3) 0.1105(2) 0.0343(11) Uani 1 1 d . . .
H4 H 0.1526 0.6489 0.1418 0.041 Uiso 1 1 calc R . .
C5 C 0.1819(4) 0.5181(3) 0.1178(2) 0.0389(12) Uani 1 1 d . . .
H5A H 0.1270 0.4998 0.1374 0.047 Uiso 1 1 calc R . .
H5B H 0.1845 0.4877 0.0812 0.047 Uiso 1 1 calc R . .
C6 C 0.1509(3) 0.6540(3) 0.0555(2) 0.0413(11) Uani 1 1 d U . .
C7 C 0.0853(5) 0.7178(4) 0.0544(3) 0.0580(14) Uani 1 1 d U . .
H7 H 0.0626 0.7421 0.0880 0.070 Uiso 1 1 calc R . .
C8 C 0.0524(5) 0.7467(4) 0.0018(4) 0.0705(15) Uani 1 1 d U . .
H8 H 0.0068 0.7902 -0.0001 0.085 Uiso 1 1 calc R . .
C9 C 0.0866(5) 0.7115(5) -0.0459(4) 0.0717(16) Uani 1 1 d U . .
H9 H 0.0645 0.7317 -0.0808 0.086 Uiso 1 1 calc R . .
C10 C 0.1516(5) 0.6481(5) -0.0455(3) 0.0647(15) Uani 1 1 d U . .
H10 H 0.1739 0.6243 -0.0794 0.078 Uiso 1 1 calc R . .
C11 C 0.1838(4) 0.6197(4) 0.0050(3) 0.0494(12) Uani 1 1 d U . .
H11 H 0.2293 0.5760 0.0059 0.059 Uiso 1 1 calc R . .
C12 C 0.4616(5) 0.6246(4) 0.1545(3) 0.0566(18) Uani 1 1 d . . .
C13 C 0.5254(3) 0.7593(4) 0.1344(3) 0.0465(14) Uani 1 1 d . . .
H13 H 0.5432 0.7680 0.0946 0.056 Uiso 1 1 calc R . .
C14 C 0.5927(5) 0.6989(4) 0.1628(4) 0.074(3) Uani 1 1 d . . .
H14A H 0.6478 0.6946 0.1405 0.089 Uiso 1 1 calc R . .
H14B H 0.6077 0.7213 0.2004 0.089 Uiso 1 1 calc R . .
C15 C 0.5174(3) 0.8493(3) 0.1625(2) 0.0352(11) Uani 1 1 d . . .
C16 C 0.5537(3) 0.9240(3) 0.1376(3) 0.0395(12) Uani 1 1 d . . .
H16 H 0.5779 0.9206 0.1011 0.047 Uiso 1 1 calc R . .
C17 C 0.5543(4) 1.0043(3) 0.1667(3) 0.0424(13) Uani 1 1 d . . .
H17 H 0.5809 1.0551 0.1502 0.051 Uiso 1 1 calc R . .
C18 C 0.5171(4) 1.0112(3) 0.2190(2) 0.0398(12) Uani 1 1 d . . .
H18 H 0.5185 1.0660 0.2385 0.048 Uiso 1 1 calc R . .
C19 C 0.4779(4) 0.9375(4) 0.2426(2) 0.0416(12) Uani 1 1 d . . .
H19 H 0.4503 0.9424 0.2781 0.050 Uiso 1 1 calc R . .
C20 C 0.4781(4) 0.8561(4) 0.2151(2) 0.0415(12) Uani 1 1 d . . .
H20 H 0.4517 0.8056 0.2320 0.050 Uiso 1 1 calc R . .
C21 C 0.3816(5) 0.7551(5) -0.0274(3) 0.0648(19) Uani 1 1 d . A .
H21A H 0.4029 0.8167 -0.0220 0.078 Uiso 1 1 calc R . .
H21B H 0.3190 0.7566 -0.0400 0.078 Uiso 1 1 calc R . .
C22 C 0.4408(7) 0.7042(9) -0.0692(3) 0.104(4) Uani 1 1 d D . .
H22 H 0.5026 0.7284 -0.0699 0.125 Uiso 1 1 calc R A 1
C23 C 0.4392(7) 0.6086(8) -0.0489(5) 0.111(4) Uani 1 1 d D A .
H23 H 0.4979 0.5820 -0.0590 0.134 Uiso 1 1 calc R B 2
C24 C 0.4402(5) 0.6223(5) 0.0116(3) 0.068(2) Uani 1 1 d . . .
H24A H 0.4119 0.5714 0.0307 0.082 Uiso 1 1 calc R A .
H24B H 0.5020 0.6278 0.0251 0.082 Uiso 1 1 calc R . .
F1 F 0.4042(3) 0.2536(3) 0.03987(18) 0.0730(12) Uani 1 1 d . . .
F2 F 0.3577(4) 0.4243(3) 0.0451(2) 0.0937(17) Uani 1 1 d . . .
F3 F 0.2353(3) 0.2985(3) 0.0462(2) 0.0933(16) Uani 1 1 d . . .
F4 F 0.8333(3) 0.8333(3) 0.0000 0.097(2) Uani 1 2 d S . .
F5 F 0.6666(4) 0.8220(4) 0.0324(3) 0.131(2) Uani 1 1 d . . .
F6 F 0.7850(4) 0.7046(4) 0.0688(3) 0.128(2) Uani 1 1 d . . .
F7 F 0.6580(3) 0.6580(3) 0.0000 0.173(5) Uani 1 2 d S . .
Sb1 Sb 0.32894(2) 0.32894(2) 0.0000 0.02873(10) Uani 1 2 d S . .
Sb2 Sb 0.74536(3) 0.74536(3) 0.0000 0.0824(3) Uani 1 2 d S . .

loop_
_atom_site_aniso_label
_atom_site_aniso_U_11
_atom_site_aniso_U_22
_atom_site_aniso_U_33
_atom_site_aniso_U_23
_atom_site_aniso_U_13
_atom_site_aniso_U_12
C25 0.073(8) 0.083(9) 0.070(7) 0.007(6) 0.017(6) -0.007(7)
C26 0.16(2) 0.039(10) 0.051(11) 0.024(9) -0.034(13) -0.023(12)
Ge1 0.0282(2) 0.0193(2) 0.0462(3) -0.0014(2) -0.0043(2) 0.0008(2)
O1 0.071(3) 0.0357(19) 0.042(2) 0.0099(17) -0.018(2) -0.020(2)
O2 0.065(3) 0.031(2) 0.170(6) 0.004(3) -0.072(4) 0.003(2)
O3 0.048(2) 0.038(2) 0.054(2) 0.0069(17) 0.0132(18) 0.0043(17)
N1 0.033(2) 0.0240(19) 0.032(2) -0.0029(15) -0.0043(16) -0.0033(15)
N2 0.037(2) 0.026(2) 0.057(3) -0.002(2) -0.017(2) 0.0013(17)
C1 0.068(4) 0.030(3) 0.080(5) 0.011(3) -0.046(4) -0.006(3)
C2 0.110(7) 0.038(4) 0.141(8) 0.038(4) -0.086(6) -0.015(4)
C3 0.060(3) 0.026(2) 0.034(3) 0.0054(19) -0.015(3) -0.006(2)
C4 0.033(3) 0.032(2) 0.037(3) -0.011(2) 0.007(2) -0.007(2)
C5 0.044(3) 0.036(3) 0.037(3) -0.001(2) 0.002(2) -0.013(2)
C6 0.036(2) 0.034(2) 0.055(2) 0.001(2) -0.012(2) -0.0152(18)
C7 0.055(3) 0.032(2) 0.087(3) -0.001(2) -0.024(3) -0.010(2)
C8 0.068(3) 0.037(3) 0.106(4) 0.011(3) -0.034(3) -0.012(2)
C9 0.072(3) 0.058(3) 0.085(3) 0.022(3) -0.032(3) -0.031(3)
C10 0.060(3) 0.070(3) 0.064(3) 0.015(3) -0.019(3) -0.030(3)
C11 0.041(2) 0.059(3) 0.048(2) 0.004(2) -0.013(2) -0.022(2)
C12 0.059(4) 0.034(3) 0.077(5) 0.004(3) -0.039(4) 0.000(3)
C13 0.029(3) 0.034(3) 0.076(4) -0.012(3) -0.011(3) 0.001(2)
C14 0.050(4) 0.027(3) 0.144(7) -0.011(4) -0.045(4) 0.006(3)
C15 0.028(2) 0.025(2) 0.052(3) 0.001(2) -0.013(2) 0.0034(18)
C16 0.030(2) 0.035(3) 0.054(3) 0.008(2) -0.001(2) 0.007(2)
C17 0.039(3) 0.025(2) 0.064(4) 0.012(2) -0.001(3) 0.002(2)
C18 0.041(3) 0.027(2) 0.052(3) -0.004(2) -0.009(2) 0.005(2)
C19 0.045(3) 0.041(3) 0.038(3) -0.001(2) -0.006(2) 0.001(2)
C20 0.043(3) 0.032(3) 0.050(3) 0.012(2) -0.007(2) -0.005(2)
C21 0.064(4) 0.072(5) 0.058(4) 0.013(4) 0.000(3) -0.016(4)
C22 0.095(7) 0.176(12) 0.040(4) -0.016(5) 0.012(4) 0.015(7)
C23 0.097(8) 0.114(9) 0.123(9) -0.061(8) -0.011(6) 0.029(7)
C24 0.056(4) 0.048(4) 0.100(6) -0.027(4) 0.025(4) 0.000(3)
F1 0.059(2) 0.068(3) 0.092(3) 0.038(2) -0.012(2) 0.010(2)
F2 0.114(4) 0.066(3) 0.102(4) -0.042(3) -0.048(3) 0.000(3)
F3 0.059(3) 0.113(4) 0.109(4) 0.039(3) 0.043(3) 0.009(2)
F4 0.063(2) 0.063(2) 0.165(6) -0.017(3) 0.017(3) -0.015(3)
F5 0.098(4) 0.086(4) 0.209(6) 0.026(4) 0.080(4) 0.043(3)
F6 0.127(5) 0.078(4) 0.178(6) 0.020(4) -0.019(5) 0.016(3)
F7 0.070(3) 0.070(3) 0.380(16) 0.037(6) -0.037(6) -0.023(4)
Sb1 0.02843(13) 0.02843(13) 0.02933(19) -0.00152(13) 0.00152(13) 0.00023(18)
Sb2 0.03901(19) 0.03901(19) 0.1691(8) -0.0087(3) 0.0087(3) 0.0056(3)

loop_
_atom_type_symbol
_atom_type_description
_atom_type_scat_dispersion_real
_atom_type_scat_dispersion_imag
_atom_type_scat_source
C C 0.0033 0.0016 'International Tables Vol C Tables 4.2.6.8 and 6.1.1.4'
H H 0.0000 0.0000 'International Tables Vol C Tables 4.2.6.8 and 6.1.1.4'
N N 0.0061 0.0033 'International Tables Vol C Tables 4.2.6.8 and 6.1.1.4'
O O 0.0106 0.0060 'International Tables Vol C Tables 4.2.6.8 and 6.1.1.4'
F F 0.0171 0.0103 'International Tables Vol C Tables 4.2.6.8 and 6.1.1.4'
Ge Ge 0.1547 1.8001 'International Tables Vol C Tables 4.2.6.8 and 6.1.1.4'
Sb Sb -0.5866 1.5461 'International Tables Vol C Tables 4.2.6.8 and 6.1.1.4'

loop_
_geom_angle_atom_site_label_1
_geom_angle_atom_site_label_2
_geom_angle_atom_site_label_3
_geom_angle
_geom_angle_site_symmetry_1
_geom_angle_site_symmetry_3
C22 C25 H25A 109.5 . .
C22 C25 H25B 109.5 . .
C22 C25 H25C 109.5 . .
C23 C26 H26A 109.5 . .
C23 C26 H26B 109.5 . .
H26A C26 H26B 109.5 . .
C23 C26 H26C 109.5 . .
H26A C26 H26C 109.5 . .
H26B C26 H26C 109.5 . .
N2 Ge1 N1 88.42(18) . .
N2 Ge1 O3 87.95(19) . .
N1 Ge1 O3 93.72(16) . .
C3 O1 C5 108.1(4) . .
C12 O2 C14 108.9(5) . .
C21 O3 C24 110.1(5) . .
C21 O3 Ge1 121.7(4) . .
C24 O3 Ge1 128.2(4) . .
C3 N1 C4 109.0(4) . .
C3 N1 Ge1 128.2(4) . .
C4 N1 Ge1 122.2(3) . .
C12 N2 C13 109.4(5) . .
C12 N2 Ge1 128.5(4) . .
C13 N2 Ge1 120.6(4) . .
C12 C1 C3 117.0(5) . .
C12 C1 C2 122.8(6) . .
C3 C1 C2 120.2(5) . .
C1 C2 H2A 109.5 . .
C1 C2 H2B 109.5 . .
H2A C2 H2B 109.5 . .
C1 C2 H2C 109.5 . .
H2A C2 H2C 109.5 . .
H2B C2 H2C 109.5 . .
N1 C3 O1 112.1(5) . .
N1 C3 C1 128.6(5) . .
O1 C3 C1 119.2(5) . .
N1 C4 C6 112.3(4) . .
N1 C4 C5 100.3(4) . .
C6 C4 C5 115.2(4) . .
N1 C4 H4 109.6 . .
C6 C4 H4 109.6 . .
C5 C4 H4 109.6 . .
O1 C5 C4 103.6(4) . .
O1 C5 H5A 111.0 . .
C4 C5 H5A 111.0 . .
O1 C5 H5B 111.0 . .
C4 C5 H5B 111.0 . .
H5A C5 H5B 109.0 . .
C7 C6 C11 119.5(6) . .
C7 C6 C4 120.1(6) . .
C11 C6 C4 120.3(5) . .
C6 C7 C8 118.6(7) . .
C6 C7 H7 120.7 . .
C8 C7 H7 120.7 . .
C9 C8 C7 119.6(7) . .
C9 C8 H8 120.2 . .
C7 C8 H8 120.2 . .
C8 C9 C10 122.4(7) . .
C8 C9 H9 118.8 . .
C10 C9 H9 118.8 . .
C9 C10 C11 118.5(8) . .
C9 C10 H10 120.7 . .
C11 C10 H10 120.7 . .
C10 C11 C6 121.3(6) . .
C10 C11 H11 119.4 . .
C6 C11 H11 119.4 . .
N2 C12 O2 112.4(6) . .
N2 C12 C1 128.4(6) . .
O2 C12 C1 119.2(5) . .
N2 C13 C15 113.7(5) . .
N2 C13 C14 102.8(5) . .
C15 C13 C14 112.9(5) . .
N2 C13 H13 109.1 . .
C15 C13 H13 109.1 . .
C14 C13 H13 109.1 . .
O2 C14 C13 104.8(5) . .
O2 C14 H14A 110.8 . .
C13 C14 H14A 110.8 . .
O2 C14 H14B 110.8 . .
C13 C14 H14B 110.8 . .
H14A C14 H14B 108.9 . .
C16 C15 C20 119.8(5) . .
C16 C15 C13 120.1(5) . .
C20 C15 C13 120.0(5) . .
C15 C16 C17 119.4(5) . .
C15 C16 H16 120.3 . .
C17 C16 H16 120.3 . .
C18 C17 C16 121.2(5) . .
C18 C17 H17 119.4 . .
C16 C17 H17 119.4 . .
C17 C18 C19 119.2(5) . .
C17 C18 H18 120.4 . .
C19 C18 H18 120.4 . .
C18 C19 C20 120.9(6) . .
C18 C19 H19 119.5 . .
C20 C19 H19 119.5 . .
C19 C20 C15 119.5(5) . .
C19 C20 H20 120.2 . .
C15 C20 H20 120.2 . .
O3 C21 C22 102.8(7) . .
O3 C21 H21A 111.2 . .
C22 C21 H21A 111.2 . .
O3 C21 H21B 111.2 . .
C22 C21 H21B 111.2 . .
H21A C21 H21B 109.1 . .
C25 C22 C23 101.7(10) . .
C25 C22 C21 115.4(9) . .
C23 C22 C21 104.7(8) . .
C25 C22 H22 111.5 . .
C23 C22 H22 111.5 . .
C21 C22 H22 111.5 . .
C26 C23 C24 138.1(14) . .
C26 C23 C22 93.3(11) . .
C24 C23 C22 100.6(7) . .
C26 C23 H23 106.7 . .
C24 C23 H23 106.7 . .
C22 C23 H23 106.7 . .
O3 C24 C23 107.4(7) . .
O3 C24 H24A 110.2 . .
C23 C24 H24A 110.2 . .
O3 C24 H24B 110.2 . .
C23 C24 H24B 110.2 . .
H24A C24 H24B 108.5 . .
F2 Sb1 F2 88.8(4) . 7
F2 Sb1 F3 91.2(3) . .
F2 Sb1 F3 178.6(2) 7 .
F2 Sb1 F3 178.6(2) . 7
F2 Sb1 F3 91.2(3) 7 7
F3 Sb1 F3 88.9(4) . 7
F2 Sb1 F1 88.3(2) . 7
F2 Sb1 F1 91.7(2) 7 7
F3 Sb1 F1 89.7(2) . 7
F3 Sb1 F1 90.3(2) 7 7
F2 Sb1 F1 91.7(2) . .
F2 Sb1 F1 88.3(2) 7 .
F3 Sb1 F1 90.3(2) . .
F3 Sb1 F1 89.7(2) 7 .
F1 Sb1 F1 180.0(3) 7 .
F5 Sb2 F5 178.6(4) . 7
F5 Sb2 F6 92.3(3) . .
F5 Sb2 F6 87.7(3) 7 .
F5 Sb2 F6 87.7(3) . 7
F5 Sb2 F6 92.3(3) 7 7
F6 Sb2 F6 179.3(4) . 7
F5 Sb2 F7 89.3(2) . .
F5 Sb2 F7 89.3(2) 7 .
F6 Sb2 F7 89.6(2) . .
F6 Sb2 F7 89.6(2) 7 .
F5 Sb2 F4 90.7(2) . .
F5 Sb2 F4 90.7(2) 7 .
F6 Sb2 F4 90.4(2) . .
F6 Sb2 F4 90.4(2) 7 .
F7 Sb2 F4 180.0 . .

loop_
_geom_bond_atom_site_label_1
_geom_bond_atom_site_label_2
_geom_bond_distance
_geom_bond_site_symmetry_2
C25 C22 1.474(12) .
C25 H25A 0.9800 .
C25 H25B 0.9800 .
C25 H25C 0.9800 .
C26 C23 1.446(15) .
C26 H26A 0.9800 .
C26 H26B 0.9800 .
C26 H26C 0.9800 .
Ge1 N2 1.925(4) .
Ge1 N1 1.926(4) .
Ge1 O3 2.148(4) .
O1 C3 1.355(6) .
O1 C5 1.438(7) .
O2 C12 1.360(7) .
O2 C14 1.439(7) .
O3 C21 1.441(7) .
O3 C24 1.461(7) .
N1 C3 1.340(6) .
N1 C4 1.487(6) .
N2 C12 1.334(7) .
N2 C13 1.478(7) .
C1 C12 1.377(9) .
C1 C3 1.380(8) .
C1 C2 1.526(8) .
C2 H2A 0.9800 .
C2 H2B 0.9800 .
C2 H2C 0.9800 .
C4 C6 1.511(7) .
C4 C5 1.541(7) .
C4 H4 1.0000 .
C5 H5A 0.9900 .
C5 H5B 0.9900 .
C6 C7 1.379(9) .
C6 C11 1.407(9) .
C7 C8 1.424(10) .
C7 H7 0.9500 .
C8 C9 1.362(12) .
C8 H8 0.9500 .
C9 C10 1.367(11) .
C9 H9 0.9500 .
C10 C11 1.374(8) .
C10 H10 0.9500 .
C11 H11 0.9500 .
C13 C15 1.519(7) .
C13 C14 1.523(8) .
C13 H13 1.0000 .
C14 H14A 0.9900 .
C14 H14B 0.9900 .
C15 C16 1.387(7) .
C15 C20 1.398(8) .
C16 C17 1.396(8) .
C16 H16 0.9500 .
C17 C18 1.377(8) .
C17 H17 0.9500 .
C18 C19 1.380(8) .
C18 H18 0.9500 .
C19 C20 1.392(8) .
C19 H19 0.9500 .
C20 H20 0.9500 .
C21 C22 1.547(11) .
C21 H21A 0.9900 .
C21 H21B 0.9900 .
C22 C23 1.521(15) .
C22 H22 1.0000 .
C23 C24 1.465(13) .
C23 H23 1.0000 .
C24 H24A 0.9900 .
C24 H24B 0.9900 .
F1 Sb1 1.867(4) .
F2 Sb1 1.851(4) .
F3 Sb1 1.851(4) .
F4 Sb2 1.873(6) .
F5 Sb2 1.829(5) .
F6 Sb2 1.859(7) .
F7 Sb2 1.862(7) .
Sb1 F2 1.851(4) 7
Sb1 F3 1.851(4) 7
Sb1 F1 1.867(3) 7
Sb2 F5 1.829(5) 7
Sb2 F6 1.860(7) 7
